data_4342216
loop_
_publ_author_name
'Gautier, Romain'
'Gautier, R\'egis'
'Chang, Kelvin B.'
'Poeppelmeier, Kenneth R.'

_publ_section_title
;
 On the Origin of the Differences in Structure Directing Properties of
 Polar Metal Oxyfluoride [MOxF6-x](2-) (x = 1, 2) Building Units.
;
_journal_issue 4
_journal_name_full 'Inorganic chemistry'
_journal_page_first 1712
_journal_page_last 1719
_journal_paper_doi 10.1021/ic5026735
_journal_volume 54
_journal_year 2015
_chemical_absolute_configuration unk
_chemical_compound_source 'synthesis as described'
_chemical_formula_moiety 'F4 Mo O2, 2(C5 H6 N O), 2(H2 O)'
_chemical_formula_sum 'C10 H16 F4 Mo N2 O6'
_chemical_formula_weight 432.19
_space_group_IT_number 15
_symmetry_cell_setting monoclinic
_symmetry_Int_Tables_number 15
_symmetry_space_group_name_Hall '-C 2yc'
_symmetry_space_group_name_H-M 'C 1 2/c 1'
_atom_sites_solution_hydrogens geom
_atom_sites_solution_primary direct
_atom_sites_solution_secondary difmap
_audit_conform_dict_location ftp://ftp.iucr.org/pub/cif_core.dic
_audit_conform_dict_name cif_core.dic
_audit_conform_dict_version 2.4
_audit_creation_date 2012-02-01T14:33:51-00:00
_audit_creation_method 'WinGX routine CIF_UPDATE'
_cell_angle_alpha 90
_cell_angle_beta 121.024(2)
_cell_angle_gamma 90
_cell_formula_units_Z 4
_cell_length_a 14.0496(5)
_cell_length_b 9.5290(3)
_cell_length_c 13.2486(5)
_cell_measurement_reflns_used 0
_cell_measurement_temperature 100(2)
_cell_measurement_theta_max 0
_cell_measurement_theta_min 0
_cell_measurement_wavelength 0.71073
_cell_volume 1519.98(10)
_computing_molecular_graphics 'Ortep-3 for Windows (Farrugia, 1997)'
_computing_publication_material 'WinGX publication routines (Farrugia, 1999)'
_computing_structure_refinement 'SHELXL-97 (Sheldrick, 1997)'
_diffrn_ambient_temperature 100(2)
_diffrn_measured_fraction_theta_full 0.995
_diffrn_measured_fraction_theta_max 0.995
_diffrn_radiation_monochromator graphite
_diffrn_radiation_probe x-ray
_diffrn_radiation_type MoK\a
_diffrn_radiation_wavelength 0.71069
_diffrn_reflns_av_R_equivalents 0.0514
_diffrn_reflns_av_unetI/netI 0.0237
_diffrn_reflns_limit_h_max 19
_diffrn_reflns_limit_h_min -19
_diffrn_reflns_limit_k_max 13
_diffrn_reflns_limit_k_min -13
_diffrn_reflns_limit_l_max 18
_diffrn_reflns_limit_l_min -18
_diffrn_reflns_number 23554
_diffrn_reflns_theta_full 30.09
_diffrn_reflns_theta_max 30.09
_diffrn_reflns_theta_min 2.73
_exptl_absorpt_coefficient_mu 0.938
_exptl_absorpt_correction_type none
_exptl_crystal_colour colourless
_exptl_crystal_density_diffrn 1.889
_exptl_crystal_density_method 'not measured'
_exptl_crystal_description prism
_exptl_crystal_F_000 864
_exptl_crystal_size_max 0.281
_exptl_crystal_size_mid 0.124
_exptl_crystal_size_min 0.06
_refine_diff_density_max 0.503
_refine_diff_density_min -1.167
_refine_diff_density_rms 0.071
_refine_ls_extinction_method none
_refine_ls_goodness_of_fit_ref 1.091
_refine_ls_hydrogen_treatment mixed
_refine_ls_matrix_type full
_refine_ls_number_parameters 111
_refine_ls_number_reflns 2224
_refine_ls_number_restraints 2
_refine_ls_restrained_S_all 1.092
_refine_ls_R_factor_all 0.0213
_refine_ls_R_factor_gt 0.0197
_refine_ls_shift/su_max 0
_refine_ls_shift/su_mean 0
_refine_ls_structure_factor_coef Fsqd
_refine_ls_weighting_details 'calc w=1/[\s^2^(Fo^2^)+(0.0319P)^2^+0.3469P] where P=(Fo^2^+2Fc^2^)/3'
_refine_ls_weighting_scheme calc
_refine_ls_wR_factor_gt 0.0543
_refine_ls_wR_factor_ref 0.0548
_reflns_number_gt 2086
_reflns_number_total 2224
_reflns_threshold_expression >2sigma(I)
_cod_data_source_file ic5026735_si_003.cif
_cod_data_source_block mo_n0856_0m
_cod_depositor_comments 'Adding full bibliography for 4342215--4342219.cif.'
_cod_original_cell_volume 1519.98(9)
_cod_original_sg_symbol_Hall '-C 2yc '
_cod_original_sg_symbol_H-M 'C 2/c'
_cod_database_code 4342216

loop_
_symmetry_equiv_pos_as_xyz
'x, y, z'
'-x, y, -z+1/2'
'x+1/2, y+1/2, z'
'-x+1/2, y+1/2, -z+1/2'
'-x, -y, -z'
'x, -y, z-1/2'
'-x+1/2, -y+1/2, -z'
'x+1/2, -y+1/2, z-1/2'

loop_
_atom_site_label
_atom_site_type_symbol
_atom_site_fract_x
_atom_site_fract_y
_atom_site_fract_z
_atom_site_U_iso_or_equiv
_atom_site_adp_type
_atom_site_occupancy
_atom_site_symmetry_multiplicity
_atom_site_calc_flag
_atom_site_refinement_flags
Mo1 Mo 0.5 0.079080(17) 0.25 0.01104(6) Uani 1 2 d S
F1 F 0.39527(7) -0.09376(9) 0.21519(8) 0.01724(18) Uani 1 1 d .
F2 F 0.52404(7) 0.04472(10) 0.40623(7) 0.01802(18) Uani 1 1 d .
O1 O 0.39105(9) 0.19035(12) 0.20142(9) 0.0209(2) Uani 1 1 d .
O2 O 0.15552(10) -0.09673(11) 0.66039(9) 0.0184(2) Uani 1 1 d .
H2B H 0.1641 -0.1757 0.6418 0.028 Uiso 1 1 calc R
N1 N 0.11995(10) 0.19317(14) 0.41816(11) 0.0181(3) Uani 1 1 d .
H1C H 0.1116 0.2554 0.3672 0.027 Uiso 1 1 calc R
C3 C 0.14584(11) -0.00556(15) 0.58055(12) 0.0139(3) Uani 1 1 d .
C2 C 0.15514(12) -0.04254(16) 0.48316(13) 0.0162(3) Uani 1 1 d .
H2A H 0.17 -0.1348 0.4727 0.024 Uiso 1 1 calc R
C5 C 0.11072(12) 0.23112(16) 0.51083(13) 0.0180(3) Uani 1 1 d .
H5A H 0.0953 0.3241 0.5186 0.027 Uiso 1 1 calc R
C4 C 0.12368(11) 0.13515(16) 0.59340(12) 0.0163(3) Uani 1 1 d .
H4A H 0.1179 0.1624 0.6574 0.024 Uiso 1 1 calc R
C1 C 0.14201(13) 0.05918(17) 0.40394(13) 0.0185(3) Uani 1 1 d .
H1A H 0.1484 0.0356 0.3395 0.028 Uiso 1 1 calc R
OW1 O 0.17071(9) 0.36021(11) 0.12766(9) 0.0169(2) Uani 1 1 d D
HW1A H 0.1514(16) 0.383(2) 0.1728(14) 0.025 Uiso 1 1 d D
HW1B H 0.1281(14) 0.3946(19) 0.0651(11) 0.025 Uiso 1 1 d D

loop_
_atom_site_aniso_label
_atom_site_aniso_U_11
_atom_site_aniso_U_22
_atom_site_aniso_U_33
_atom_site_aniso_U_23
_atom_site_aniso_U_13
_atom_site_aniso_U_12
Mo1 0.01199(9) 0.01220(9) 0.00916(9) 0 0.00562(6) 0
F1 0.0182(4) 0.0190(5) 0.0160(4) -0.0050(3) 0.0099(3) -0.0057(3)
F2 0.0223(4) 0.0212(4) 0.0110(4) -0.0016(3) 0.0089(3) -0.0033(4)
O1 0.0225(5) 0.0215(6) 0.0201(5) 0.0026(4) 0.0120(4) 0.0074(4)
O2 0.0261(6) 0.0158(5) 0.0155(5) 0.0014(4) 0.0122(4) 0.0014(4)
N1 0.0157(6) 0.0200(6) 0.0165(6) 0.0062(5) 0.0068(5) 0.0009(5)
C3 0.0101(6) 0.0170(7) 0.0122(6) 0.0001(5) 0.0040(5) -0.0009(5)
C2 0.0169(6) 0.0162(7) 0.0147(6) -0.0016(5) 0.0076(5) 0.0001(5)
C5 0.0147(6) 0.0158(7) 0.0204(7) 0.0003(6) 0.0070(5) 0.0017(5)
C4 0.0151(6) 0.0179(7) 0.0154(6) -0.0029(5) 0.0075(5) 0.0010(5)
C1 0.0174(7) 0.0250(8) 0.0133(6) 0.0004(5) 0.0080(5) 0.0001(6)
OW1 0.0176(5) 0.0192(5) 0.0129(5) 0.0007(4) 0.0072(4) 0.0034(4)

loop_
_atom_type_symbol
_atom_type_description
_atom_type_scat_dispersion_real
_atom_type_scat_dispersion_imag
_atom_type_scat_source
C C 0.0033 0.0016 'International Tables Vol C Tables 4.2.6.8 and 6.1.1.4'
F F 0.0171 0.0103 'International Tables Vol C Tables 4.2.6.8 and 6.1.1.4'
Mo Mo -1.6832 0.6857 'International Tables Vol C Tables 4.2.6.8 and 6.1.1.4'
N N 0.0061 0.0033 'International Tables Vol C Tables 4.2.6.8 and 6.1.1.4'
O O 0.0106 0.006 'International Tables Vol C Tables 4.2.6.8 and 6.1.1.4'
H H 0 0 'International Tables Vol C Tables 4.2.6.8 and 6.1.1.4'

loop_
_geom_angle_atom_site_label_1
_geom_angle_atom_site_label_2
_geom_angle_atom_site_label_3
_geom_angle
_geom_angle_site_symmetry_1
_geom_angle_site_symmetry_3
O1 Mo1 O1 102.44(8) 2_655 .
O1 Mo1 F2 94.23(4) 2_655 .
O1 Mo1 F2 97.88(5) . .
O1 Mo1 F2 97.88(5) 2_655 2_655
O1 Mo1 F2 94.23(4) . 2_655
F2 Mo1 F2 160.62(6) . 2_655
O1 Mo1 F1 166.10(5) 2_655 .
O1 Mo1 F1 90.79(5) . .
F2 Mo1 F1 79.57(4) . .
F2 Mo1 F1 85.21(4) 2_655 .
O1 Mo1 F1 90.79(5) 2_655 2_655
O1 Mo1 F1 166.10(5) . 2_655
F2 Mo1 F1 85.21(4) . 2_655
F2 Mo1 F1 79.57(4) 2_655 2_655
F1 Mo1 F1 76.38(5) . 2_655
C3 O2 H2B 109.5 . .
C5 N1 C1 121.16(13) . .
C5 N1 H1C 119.4 . .
C1 N1 H1C 119.4 . .
O2 C3 C4 117.90(13) . .
O2 C3 C2 123.36(13) . .
C4 C3 C2 118.73(13) . .
C1 C2 C3 119.08(14) . .
C1 C2 H2A 120.5 . .
C3 C2 H2A 120.5 . .
N1 C5 C4 120.97(14) . .
N1 C5 H5A 119.5 . .
C4 C5 H5A 119.5 . .
C5 C4 C3 119.23(14) . .
C5 C4 H4A 120.4 . .
C3 C4 H4A 120.4 . .
N1 C1 C2 120.83(14) . .
N1 C1 H1A 119.6 . .
C2 C1 H1A 119.6 . .
HW1A OW1 HW1B 107(2) . .

loop_
_geom_bond_atom_site_label_1
_geom_bond_atom_site_label_2
_geom_bond_distance
_geom_bond_site_symmetry_2
Mo1 O1 1.6929(11) 2_655
Mo1 O1 1.6929(11) .
Mo1 F2 1.9455(8) .
Mo1 F2 1.9455(8) 2_655
Mo1 F1 2.0955(8) .
Mo1 F1 2.0955(8) 2_655
O2 C3 1.3205(17) .
O2 H2B 0.82 .
N1 C5 1.349(2) .
N1 C1 1.350(2) .
N1 H1C 0.86 .
C3 C4 1.407(2) .
C3 C2 1.407(2) .
C2 C1 1.370(2) .
C2 H2A 0.93 .
C5 C4 1.364(2) .
C5 H5A 0.93 .
C4 H4A 0.93 .
C1 H1A 0.93 .
OW1 HW1A 0.804(9) .
OW1 HW1B 0.801(9) .
